data_4348419
loop_
_publ_author_name
'Jeyalakshmi, Kumaramangalam'
'Arun, Yuvaraj'
'Bhuvanesh, Nattamai S. P.'
'Perumal, Paramasivan Thirumalai'
'Sreekanth, Anandaram'
'Karvembu, Ramasamy'

_publ_section_title
;
 DNA/protein binding, DNA cleavage, cytotoxicity, superoxide radical
 scavenging and molecular docking studies of copper(ii) complexes
 containing N-benzyl-N&#x2032;-aryl-N&#x2032;&#x2032;-benzoylguanidine
 ligands
;
_journal_issue 8
_journal_name_full 'Inorganic Chemistry Frontiers'
_journal_page_first 780
_journal_paper_doi 10.1039/C4QI00234B
_journal_volume 2
_journal_year 2015
_chemical_formula_sum 'C44 H40 Cu N6 O2'
_chemical_formula_weight 748.36
_space_group_IT_number 2
_space_group_name_Hall '-P 1'
_space_group_name_H-M_alt 'P -1'
_symmetry_cell_setting triclinic
_symmetry_space_group_name_H-M 'P -1'
_atom_sites_solution_hydrogens geom
_atom_sites_solution_primary direct
_atom_sites_solution_secondary difmap
_audit_creation_method SHELXL-97
_audit_update_record
;
2014-09-11 deposited with the CCDC.
2015-06-24 downloaded from the CCDC.
;
_cell_angle_alpha 81.520(2)
_cell_angle_beta 87.731(2)
_cell_angle_gamma 85.984(2)
_cell_formula_units_Z 1
_cell_length_a 6.1250(8)
_cell_length_b 11.5140(14)
_cell_length_c 13.2365(16)
_cell_measurement_reflns_used 9952
_cell_measurement_temperature 150(2)
_cell_measurement_theta_max 27.50
_cell_measurement_theta_min 2.20
_cell_volume 920.6(2)
_computing_cell_refinement
; 
  APEX-II(BRUKER-NONIUS, 2003) 
;
_computing_data_collection 'APEX-II (BRUKER-NONIUS, 2003)'
_computing_data_reduction APEX-II
_computing_molecular_graphics Olex2
_computing_publication_material 'Bruker SHELXTL'
_computing_structure_refinement 'SHELXL-97 (Sheldrick, 2008)'
_computing_structure_solution 'SHELXS-97 (Sheldrick, 2008)'
_diffrn_ambient_temperature 150(2)
_diffrn_measured_fraction_theta_full 0.987
_diffrn_measured_fraction_theta_max 0.987
_diffrn_measurement_device_type 'APEX II'
_diffrn_measurement_method 'omega scans'
_diffrn_radiation_monochromator graphite
_diffrn_radiation_source 'fine-focus sealed tube'
_diffrn_radiation_type MoK\a
_diffrn_radiation_wavelength 0.71073
_diffrn_reflns_av_R_equivalents 0.0214
_diffrn_reflns_av_sigmaI/netI 0.0141
_diffrn_reflns_limit_h_max 7
_diffrn_reflns_limit_h_min -7
_diffrn_reflns_limit_k_max 14
_diffrn_reflns_limit_k_min -14
_diffrn_reflns_limit_l_max 17
_diffrn_reflns_limit_l_min -17
_diffrn_reflns_number 19956
_diffrn_reflns_theta_full 27.49
_diffrn_reflns_theta_max 27.49
_diffrn_reflns_theta_min 1.56
_diffrn_standards_decay_% 0
_diffrn_standards_interval_count 0
_diffrn_standards_number 0
_exptl_absorpt_coefficient_mu 0.640
_exptl_absorpt_correction_T_max 0.8773
_exptl_absorpt_correction_T_min 0.7616
_exptl_absorpt_correction_type multi-scan
_exptl_absorpt_process_details 'SADABS; (Sheldrick, 2006)'
_exptl_crystal_colour brown
_exptl_crystal_density_diffrn 1.350
_exptl_crystal_density_method 'not measured'
_exptl_crystal_description column
_exptl_crystal_F_000 391
_exptl_crystal_size_max 0.45
_exptl_crystal_size_mid 0.21
_exptl_crystal_size_min 0.21
_refine_diff_density_max 0.294
_refine_diff_density_min -0.272
_refine_diff_density_rms 0.046
_refine_ls_extinction_method none
_refine_ls_goodness_of_fit_ref 1.071
_refine_ls_hydrogen_treatment constr
_refine_ls_matrix_type full
_refine_ls_number_parameters 242
_refine_ls_number_reflns 4161
_refine_ls_number_restraints 0
_refine_ls_restrained_S_all 1.071
_refine_ls_R_factor_all 0.0266
_refine_ls_R_factor_gt 0.0258
_refine_ls_shift/su_max 0.000
_refine_ls_shift/su_mean 0.000
_refine_ls_structure_factor_coef Fsqd
_refine_ls_weighting_details 'calc w=1/[\s^2^(Fo^2^)+(0.0316P)^2^+0.4310P] where P=(Fo^2^+2Fc^2^)/3'
_refine_ls_weighting_scheme calc
_refine_ls_wR_factor_gt 0.0677
_refine_ls_wR_factor_ref 0.0684
_reflns_number_gt 4052
_reflns_number_total 4161
_reflns_threshold_expression >2sigma(I)
_cod_data_source_file c4qi00234b2.cif
_cod_data_source_block rkb
_cod_depositor_comments
;
The following automatic conversions were performed:

data item '_symmetry_cell_setting' value 'Triclinic' was changed to
'triclinic' in accordance with the
/home/saulius/struct/COD-crude-data/automatic-downloads/DataCite-retrospective/RSC/depositions/lib/dictionaries/cif_core.dic
dictionary named 'cif_core.dic' version 2.4.2 last updated on
2011-04-26.

Automatic conversion script
Id: cif_fix_values 6909 2019-04-08 15:41:33Z antanas 
;
_cod_original_sg_symbol_H-M P-1
_cod_database_code 4348419

loop_
_symmetry_equiv_pos_as_xyz
'x, y, z'
'-x, -y, -z'

loop_
_atom_site_label
_atom_site_type_symbol
_atom_site_fract_x
_atom_site_fract_y
_atom_site_fract_z
_atom_site_U_iso_or_equiv
_atom_site_adp_type
_atom_site_occupancy
_atom_site_symmetry_multiplicity
_atom_site_calc_flag
_atom_site_refinement_flags
Cu1 Cu 0.0000 0.0000 0.0000 0.01554(7) Uani 1 2 d S
O1 O 0.04821(16) 0.03931(9) 0.13238(7) 0.0264(2) Uani 1 1 d .
N1 N -0.24853(17) -0.04506(9) 0.22390(8) 0.0197(2) Uani 1 1 d .
N2 N -0.45312(18) -0.18960(9) 0.18970(8) 0.0212(2) Uani 1 1 d .
H2 H -0.4962 -0.2370 0.1491 0.025 Uiso 1 1 calc R
N3 N -0.21084(16) -0.11292(9) 0.06029(8) 0.0172(2) Uani 1 1 d .
C1 C -0.0813(2) 0.02149(10) 0.21014(9) 0.0181(2) Uani 1 1 d .
C2 C -0.0357(2) 0.08342(10) 0.29826(9) 0.0197(2) Uani 1 1 d .
C3 C 0.1594(2) 0.13795(12) 0.29989(10) 0.0267(3) Uani 1 1 d .
H3 H 0.2630 0.1372 0.2446 0.032 Uiso 1 1 calc R
C4 C 0.2027(3) 0.19378(13) 0.38284(11) 0.0323(3) Uani 1 1 d .
H4 H 0.3371 0.2299 0.3844 0.039 Uiso 1 1 calc R
C5 C 0.0514(3) 0.19696(13) 0.46277(11) 0.0333(3) Uani 1 1 d .
H5 H 0.0814 0.2353 0.5190 0.040 Uiso 1 1 calc R
C6 C -0.1443(3) 0.14397(15) 0.46062(11) 0.0362(3) Uani 1 1 d .
H6 H -0.2494 0.1470 0.5151 0.043 Uiso 1 1 calc R
C7 C -0.1872(2) 0.08644(13) 0.37910(11) 0.0286(3) Uani 1 1 d .
H7 H -0.3205 0.0490 0.3785 0.034 Uiso 1 1 calc R
C8 C -0.29916(19) -0.11369(10) 0.15374(9) 0.0172(2) Uani 1 1 d .
C9 C -0.5508(2) -0.19650(12) 0.29258(10) 0.0245(3) Uani 1 1 d .
H9A H -0.6358 -0.1218 0.3002 0.029 Uiso 1 1 calc R
H9B H -0.4342 -0.2090 0.3435 0.029 Uiso 1 1 calc R
C10 C -0.6992(2) -0.29692(11) 0.31112(9) 0.0198(2) Uani 1 1 d .
C11 C -0.6595(2) -0.39122(13) 0.38761(10) 0.0277(3) Uani 1 1 d .
H11 H -0.5371 -0.3927 0.4298 0.033 Uiso 1 1 calc R
C12 C -0.7972(3) -0.48376(13) 0.40322(11) 0.0339(3) Uani 1 1 d .
H12 H -0.7688 -0.5477 0.4561 0.041 Uiso 1 1 calc R
C13 C -0.9748(2) -0.48291(13) 0.34217(12) 0.0322(3) Uani 1 1 d .
H13 H -1.0681 -0.5464 0.3525 0.039 Uiso 1 1 calc R
C14 C -1.0162(2) -0.38922(13) 0.26586(12) 0.0308(3) Uani 1 1 d .
H14 H -1.1387 -0.3881 0.2238 0.037 Uiso 1 1 calc R
C15 C -0.8792(2) -0.29655(12) 0.25045(11) 0.0258(3) Uani 1 1 d .
H15 H -0.9090 -0.2324 0.1979 0.031 Uiso 1 1 calc R
C16 C -0.28743(19) -0.19633(10) 0.00117(9) 0.0166(2) Uani 1 1 d .
C17 C -0.4922(2) -0.17792(11) -0.04216(10) 0.0213(2) Uani 1 1 d .
H17 H -0.5813 -0.1088 -0.0340 0.026 Uiso 1 1 calc R
C18 C -0.5675(2) -0.26000(12) -0.09745(10) 0.0241(3) Uani 1 1 d .
H18 H -0.7084 -0.2466 -0.1261 0.029 Uiso 1 1 calc R
C19 C -0.4400(2) -0.36146(12) -0.11154(10) 0.0248(3) Uani 1 1 d .
C20 C -0.2331(2) -0.37772(12) -0.07000(11) 0.0264(3) Uani 1 1 d .
H20 H -0.1419 -0.4454 -0.0803 0.032 Uiso 1 1 calc R
C21 C -0.1573(2) -0.29663(11) -0.01367(10) 0.0215(2) Uani 1 1 d .
H21 H -0.0161 -0.3099 0.0147 0.026 Uiso 1 1 calc R
C22 C -0.5245(3) -0.45110(15) -0.17027(13) 0.0394(4) Uani 1 1 d .
H22A H -0.5706 -0.5187 -0.1223 0.059 Uiso 1 1 calc R
H22B H -0.4080 -0.4773 -0.2163 0.059 Uiso 1 1 calc R
H22C H -0.6495 -0.4154 -0.2103 0.059 Uiso 1 1 calc R

loop_
_atom_site_aniso_label
_atom_site_aniso_U_11
_atom_site_aniso_U_22
_atom_site_aniso_U_33
_atom_site_aniso_U_23
_atom_site_aniso_U_13
_atom_site_aniso_U_12
Cu1 0.01683(11) 0.01782(11) 0.01308(10) -0.00506(7) 0.00246(7) -0.00464(7)
O1 0.0294(5) 0.0370(5) 0.0163(4) -0.0101(4) 0.0057(4) -0.0175(4)
N1 0.0227(5) 0.0209(5) 0.0172(5) -0.0073(4) 0.0033(4) -0.0059(4)
N2 0.0251(5) 0.0242(5) 0.0167(5) -0.0082(4) 0.0054(4) -0.0104(4)
N3 0.0188(5) 0.0184(5) 0.0159(5) -0.0060(4) 0.0016(4) -0.0050(4)
C1 0.0223(6) 0.0178(5) 0.0149(5) -0.0041(4) 0.0007(4) -0.0029(4)
C2 0.0264(6) 0.0181(6) 0.0155(5) -0.0043(4) -0.0001(4) -0.0041(4)
C3 0.0304(7) 0.0300(7) 0.0220(6) -0.0088(5) 0.0026(5) -0.0105(5)
C4 0.0359(8) 0.0348(8) 0.0302(7) -0.0129(6) -0.0027(6) -0.0128(6)
C5 0.0485(9) 0.0329(7) 0.0223(7) -0.0135(6) -0.0035(6) -0.0089(6)
C6 0.0457(9) 0.0428(9) 0.0245(7) -0.0178(6) 0.0107(6) -0.0128(7)
C7 0.0323(7) 0.0330(7) 0.0237(6) -0.0125(5) 0.0064(5) -0.0111(6)
C8 0.0173(5) 0.0172(5) 0.0177(5) -0.0043(4) 0.0012(4) -0.0023(4)
C9 0.0305(7) 0.0281(6) 0.0172(6) -0.0077(5) 0.0070(5) -0.0132(5)
C10 0.0211(6) 0.0221(6) 0.0172(5) -0.0058(4) 0.0047(4) -0.0054(4)
C11 0.0286(7) 0.0334(7) 0.0212(6) -0.0005(5) -0.0048(5) -0.0081(5)
C12 0.0416(8) 0.0307(7) 0.0274(7) 0.0077(6) -0.0042(6) -0.0112(6)
C13 0.0317(7) 0.0305(7) 0.0352(8) -0.0013(6) 0.0015(6) -0.0154(6)
C14 0.0228(7) 0.0336(7) 0.0368(8) -0.0037(6) -0.0070(6) -0.0068(5)
C15 0.0252(6) 0.0234(6) 0.0277(7) 0.0009(5) -0.0037(5) -0.0026(5)
C16 0.0192(5) 0.0169(5) 0.0147(5) -0.0042(4) 0.0028(4) -0.0051(4)
C17 0.0206(6) 0.0221(6) 0.0220(6) -0.0058(5) 0.0003(5) -0.0010(4)
C18 0.0198(6) 0.0318(7) 0.0224(6) -0.0068(5) -0.0016(5) -0.0070(5)
C19 0.0289(7) 0.0265(6) 0.0220(6) -0.0101(5) 0.0043(5) -0.0118(5)
C20 0.0291(7) 0.0213(6) 0.0308(7) -0.0118(5) 0.0032(5) -0.0010(5)
C21 0.0198(6) 0.0226(6) 0.0230(6) -0.0065(5) -0.0001(5) -0.0008(5)
C22 0.0434(9) 0.0414(9) 0.0408(9) -0.0236(7) 0.0027(7) -0.0186(7)

loop_
_atom_type_symbol
_atom_type_description
_atom_type_scat_dispersion_real
_atom_type_scat_dispersion_imag
_atom_type_scat_source
C C 0.0033 0.0016 'International Tables Vol C Tables 4.2.6.8 and 6.1.1.4'
H H 0.0000 0.0000 'International Tables Vol C Tables 4.2.6.8 and 6.1.1.4'
Cu Cu 0.3201 1.2651 'International Tables Vol C Tables 4.2.6.8 and 6.1.1.4'
N N 0.0061 0.0033 'International Tables Vol C Tables 4.2.6.8 and 6.1.1.4'
O O 0.0106 0.0060 'International Tables Vol C Tables 4.2.6.8 and 6.1.1.4'

loop_
_geom_angle_atom_site_label_1
_geom_angle_atom_site_label_2
_geom_angle_atom_site_label_3
_geom_angle
_geom_angle_site_symmetry_1
_geom_angle_site_symmetry_3
O1 Cu1 O1 180.0 . 2
O1 Cu1 N3 90.03(4) . .
O1 Cu1 N3 89.97(4) 2 .
O1 Cu1 N3 89.96(4) . 2
O1 Cu1 N3 90.04(4) 2 2
N3 Cu1 N3 180.0 . 2
C1 O1 Cu1 125.59(8) . .
C1 N1 C8 121.95(10) . .
C8 N2 C9 123.12(10) . .
C8 N2 H2 118.4 . .
C9 N2 H2 118.4 . .
C8 N3 C16 116.37(10) . .
C8 N3 Cu1 123.25(8) . .
C16 N3 Cu1 120.29(7) . .
O1 C1 N1 128.63(11) . .
O1 C1 C2 115.93(11) . .
N1 C1 C2 115.43(11) . .
C3 C2 C7 119.52(12) . .
C3 C2 C1 120.09(11) . .
C7 C2 C1 120.39(11) . .
C2 C3 C4 119.87(13) . .
C2 C3 H3 120.1 . .
C4 C3 H3 120.1 . .
C5 C4 C3 120.42(13) . .
C5 C4 H4 119.8 . .
C3 C4 H4 119.8 . .
C4 C5 C6 119.77(13) . .
C4 C5 H5 120.1 . .
C6 C5 H5 120.1 . .
C5 C6 C7 120.20(14) . .
C5 C6 H6 119.9 . .
C7 C6 H6 119.9 . .
C6 C7 C2 120.21(13) . .
C6 C7 H7 119.9 . .
C2 C7 H7 119.9 . .
N3 C8 N2 120.85(11) . .
N3 C8 N1 126.68(11) . .
N2 C8 N1 112.45(10) . .
N2 C9 C10 109.49(10) . .
N2 C9 H9A 109.8 . .
C10 C9 H9A 109.8 . .
N2 C9 H9B 109.8 . .
C10 C9 H9B 109.8 . .
H9A C9 H9B 108.2 . .
C11 C10 C15 118.70(12) . .
C11 C10 C9 121.35(12) . .
C15 C10 C9 119.95(12) . .
C10 C11 C12 120.65(13) . .
C10 C11 H11 119.7 . .
C12 C11 H11 119.7 . .
C13 C12 C11 120.21(13) . .
C13 C12 H12 119.9 . .
C11 C12 H12 119.9 . .
C12 C13 C14 119.63(13) . .
C12 C13 H13 120.2 . .
C14 C13 H13 120.2 . .
C13 C14 C15 120.19(13) . .
C13 C14 H14 119.9 . .
C15 C14 H14 119.9 . .
C10 C15 C14 120.62(12) . .
C10 C15 H15 119.7 . .
C14 C15 H15 119.7 . .
C17 C16 C21 118.96(11) . .
C17 C16 N3 120.60(11) . .
C21 C16 N3 120.44(11) . .
C16 C17 C18 120.40(12) . .
C16 C17 H17 119.8 . .
C18 C17 H17 119.8 . .
C17 C18 C19 121.12(12) . .
C17 C18 H18 119.4 . .
C19 C18 H18 119.4 . .
C20 C19 C18 118.06(12) . .
C20 C19 C22 121.17(13) . .
C18 C19 C22 120.77(13) . .
C19 C20 C21 121.21(12) . .
C19 C20 H20 119.4 . .
C21 C20 H20 119.4 . .
C16 C21 C20 120.21(12) . .
C16 C21 H21 119.9 . .
C20 C21 H21 119.9 . .
C19 C22 H22A 109.5 . .
C19 C22 H22B 109.5 . .
H22A C22 H22B 109.5 . .
C19 C22 H22C 109.5 . .
H22A C22 H22C 109.5 . .
H22B C22 H22C 109.5 . .

loop_
_geom_bond_atom_site_label_1
_geom_bond_atom_site_label_2
_geom_bond_distance
_geom_bond_site_symmetry_2
Cu1 O1 1.9122(9) .
Cu1 O1 1.9122(9) 2
Cu1 N3 1.9602(10) .
Cu1 N3 1.9602(10) 2
O1 C1 1.2755(15) .
N1 C1 1.3126(16) .
N1 C8 1.3625(15) .
N2 C8 1.3554(15) .
N2 C9 1.4592(15) .
N2 H2 0.8800 .
N3 C8 1.3293(15) .
N3 C16 1.4382(14) .
C1 C2 1.4987(16) .
C2 C3 1.3904(18) .
C2 C7 1.3914(18) .
C3 C4 1.3945(18) .
C3 H3 0.9500 .
C4 C5 1.382(2) .
C4 H4 0.9500 .
C5 C6 1.386(2) .
C5 H5 0.9500 .
C6 C7 1.3892(19) .
C6 H6 0.9500 .
C7 H7 0.9500 .
C9 C10 1.5063(17) .
C9 H9A 0.9900 .
C9 H9B 0.9900 .
C10 C11 1.3861(19) .
C10 C15 1.3887(18) .
C11 C12 1.391(2) .
C11 H11 0.9500 .
C12 C13 1.379(2) .
C12 H12 0.9500 .
C13 C14 1.382(2) .
C13 H13 0.9500 .
C14 C15 1.3900(19) .
C14 H14 0.9500 .
C15 H15 0.9500 .
C16 C17 1.3897(17) .
C16 C21 1.3906(17) .
C17 C18 1.3903(17) .
C17 H17 0.9500 .
C18 C19 1.3907(19) .
C18 H18 0.9500 .
C19 C20 1.391(2) .
C19 C22 1.5102(18) .
C20 C21 1.3918(17) .
C20 H20 0.9500 .
C21 H21 0.9500 .
C22 H22A 0.9800 .
C22 H22B 0.9800 .
C22 H22C 0.9800 .

loop_
_geom_torsion_atom_site_label_1
_geom_torsion_atom_site_label_2
_geom_torsion_atom_site_label_3
_geom_torsion_atom_site_label_4
_geom_torsion
_geom_torsion_site_symmetry_1
O1 Cu1 O1 C1 -95(11) 2
N3 Cu1 O1 C1 -20.42(11) .
N3 Cu1 O1 C1 159.58(11) 2
O1 Cu1 N3 C8 15.90(10) .
O1 Cu1 N3 C8 -164.10(10) 2
N3 Cu1 N3 C8 -18.9(18) 2
O1 Cu1 N3 C16 -167.72(9) .
O1 Cu1 N3 C16 12.28(9) 2
N3 Cu1 N3 C16 157.5(18) 2
Cu1 O1 C1 N1 14.2(2) .
Cu1 O1 C1 C2 -166.58(8) .
C8 N1 C1 O1 4.3(2) .
C8 N1 C1 C2 -174.83(11) .
O1 C1 C2 C3 -11.33(18) .
N1 C1 C2 C3 167.96(12) .
O1 C1 C2 C7 168.93(12) .
N1 C1 C2 C7 -11.79(18) .
C7 C2 C3 C4 0.8(2) .
C1 C2 C3 C4 -178.94(13) .
C2 C3 C4 C5 -1.1(2) .
C3 C4 C5 C6 0.2(2) .
C4 C5 C6 C7 0.9(3) .
C5 C6 C7 C2 -1.1(2) .
C3 C2 C7 C6 0.3(2) .
C1 C2 C7 C6 -179.98(13) .
C16 N3 C8 N2 -0.12(17) .
Cu1 N3 C8 N2 176.40(9) .
C16 N3 C8 N1 178.30(11) .
Cu1 N3 C8 N1 -5.18(18) .
C9 N2 C8 N3 178.20(12) .
C9 N2 C8 N1 -0.43(17) .
C1 N1 C8 N3 -8.9(2) .
C1 N1 C8 N2 169.66(11) .
C8 N2 C9 C10 -174.76(11) .
N2 C9 C10 C11 118.29(14) .
N2 C9 C10 C15 -61.26(16) .
C15 C10 C11 C12 0.1(2) .
C9 C10 C11 C12 -179.48(13) .
C10 C11 C12 C13 0.3(2) .
C11 C12 C13 C14 -0.5(2) .
C12 C13 C14 C15 0.2(2) .
C11 C10 C15 C14 -0.3(2) .
C9 C10 C15 C14 179.27(13) .
C13 C14 C15 C10 0.1(2) .
C8 N3 C16 C17 75.03(15) .
Cu1 N3 C16 C17 -101.59(12) .
C8 N3 C16 C21 -105.10(13) .
Cu1 N3 C16 C21 78.28(13) .
C21 C16 C17 C18 1.48(18) .
N3 C16 C17 C18 -178.65(11) .
C16 C17 C18 C19 -0.6(2) .
C17 C18 C19 C20 -1.0(2) .
C17 C18 C19 C22 179.02(13) .
C18 C19 C20 C21 1.6(2) .
C22 C19 C20 C21 -178.36(13) .
C17 C16 C21 C20 -0.83(19) .
N3 C16 C21 C20 179.30(11) .
C19 C20 C21 C16 -0.7(2) .
